data_4345007
loop_
_publ_author_name
'Schoop, Leslie M.'
'Eger, Roland'
'Kremer, Reinhard K.'
'Kuhn, Alexander'
'Nuss, J\"urgen'
'Lotsch, Bettina V.'

_publ_section_title
;
 Structural Stability Diagram of ALnP2S6 Compounds (A = Na, K, Rb, Cs; Ln
 = Lanthanide).
;
_journal_issue 3
_journal_name_full 'Inorganic chemistry'
_journal_page_first 1121
_journal_page_last 1131
_journal_paper_doi 10.1021/acs.inorgchem.6b02052
_journal_volume 56
_journal_year 2017
_chemical_formula_moiety CsCeP2S6
_chemical_formula_sum 'Ce Cs P2 S6'
_chemical_formula_weight 527.33
_chemical_name_systematic
; 
 ? 
;
_space_group_IT_number 14
_symmetry_cell_setting monoclinic
_symmetry_Int_Tables_number 14
_symmetry_space_group_name_Hall '-P 2ybc'
_symmetry_space_group_name_H-M 'P 1 21/c 1'
_atom_sites_solution_primary direct
_atom_sites_solution_secondary difmap
_audit_creation_method SHELXL-97
_cell_angle_alpha 90.00
_cell_angle_beta 107.18(3)
_cell_angle_gamma 90.00
_cell_formula_units_Z 4
_cell_length_a 12.686(3)
_cell_length_b 7.4950(15)
_cell_length_c 11.485(2)
_cell_measurement_reflns_used 13685
_cell_measurement_temperature 298(2)
_cell_measurement_theta_max 58.45
_cell_measurement_theta_min 6.40
_cell_volume 1043.3(4)
_computing_structure_refinement 'SHELXL-97 (Sheldrick, 1997)'
_computing_structure_solution 'SHELXS-97 (Sheldrick, 1990)'
_diffrn_ambient_temperature 298(2)
_diffrn_measured_fraction_theta_full 0.923
_diffrn_measured_fraction_theta_max 0.923
_diffrn_measurement_device_type 'STOE IPDS II'
_diffrn_radiation_monochromator graphite
_diffrn_radiation_source 'fine-focus sealed tube'
_diffrn_radiation_type MoK\a
_diffrn_radiation_wavelength 0.71073
_diffrn_reflns_av_R_equivalents 0.0945
_diffrn_reflns_av_sigmaI/netI 0.0913
_diffrn_reflns_limit_h_max 17
_diffrn_reflns_limit_h_min -17
_diffrn_reflns_limit_k_max 10
_diffrn_reflns_limit_k_min -10
_diffrn_reflns_limit_l_max 15
_diffrn_reflns_limit_l_min -15
_diffrn_reflns_number 9492
_diffrn_reflns_theta_full 29.22
_diffrn_reflns_theta_max 29.22
_diffrn_reflns_theta_min 3.20
_exptl_absorpt_coefficient_mu 9.237
_exptl_absorpt_correction_T_max 0.815
_exptl_absorpt_correction_T_min 0.215
_exptl_absorpt_correction_type psi-scan
_exptl_absorpt_process_details
; 
Sheldrick, G. M. (2014) XPREP - Bruker AXS Reciprocal space exploration, 
version 2014/2, University of G\"ottingen. Germany. 
;
_exptl_crystal_colour colorless
_exptl_crystal_density_diffrn 3.357
_exptl_crystal_density_method 'not measured'
_exptl_crystal_description platelet
_exptl_crystal_F_000 956
_exptl_crystal_size_max 0.22
_exptl_crystal_size_mid 0.15
_exptl_crystal_size_min 0.08
_refine_diff_density_max 5.749
_refine_diff_density_min -3.827
_refine_diff_density_rms 0.403
_refine_ls_extinction_coef 0.0009(3)
_refine_ls_extinction_expression Fc^*^=kFc[1+0.001xFc^2^\l^3^/sin(2\q)]^-1/4^
_refine_ls_extinction_method SHELXL
_refine_ls_goodness_of_fit_ref 0.985
_refine_ls_matrix_type full
_refine_ls_number_parameters 92
_refine_ls_number_reflns 2617
_refine_ls_number_restraints 0
_refine_ls_restrained_S_all 0.985
_refine_ls_R_factor_all 0.0707
_refine_ls_R_factor_gt 0.0519
_refine_ls_shift/su_max 0.000
_refine_ls_shift/su_mean 0.000
_refine_ls_structure_factor_coef Fsqd
_refine_ls_weighting_details 'calc w=1/[\s^2^(Fo^2^)+(0.0721P)^2^+0.0000P] where P=(Fo^2^+2Fc^2^)/3'
_refine_ls_weighting_scheme calc
_refine_ls_wR_factor_gt 0.1176
_refine_ls_wR_factor_ref 0.1243
_reflns_number_gt 1941
_reflns_number_total 2617
_reflns_threshold_expression >2sigma(I)
_cod_data_source_file ic6b02052_si_002.cif
_cod_data_source_block cscep2s6-1_abs
_cod_depositor_comments 'Adding full bibliography for 4345007.cif.'
_cod_original_sg_symbol_H-M 'P 21/c'
_cod_database_code 4345007

loop_
_symmetry_equiv_pos_as_xyz
'x, y, z'
'-x, y+1/2, -z+1/2'
'-x, -y, -z'
'x, -y-1/2, z-1/2'

loop_
_atom_site_label
_atom_site_type_symbol
_atom_site_fract_x
_atom_site_fract_y
_atom_site_fract_z
_atom_site_U_iso_or_equiv
_atom_site_adp_type
_atom_site_occupancy
_atom_site_symmetry_multiplicity
_atom_site_calc_flag
Ce1 Ce 0.36283(5) 0.10047(6) 0.10397(5) 0.01399(17) Uani 1 1 d
Cs1 Cs -0.10925(6) 0.06465(7) -0.36342(7) 0.0259(2) Uani 1 1 d
P1 P 0.3387(2) -0.0958(2) -0.2386(2) 0.0134(5) Uani 1 1 d
P2 P 0.2318(2) 0.1259(3) -0.2138(2) 0.0130(5) Uani 1 1 d
S1 S 0.1420(2) 0.0312(3) -0.1112(2) 0.0186(5) Uani 1 1 d
S3 S 0.3422(2) 0.1903(2) 0.3776(2) 0.0173(5) Uani 1 1 d
S4 S 0.5504(2) -0.0250(3) 0.3109(2) 0.0182(5) Uani 1 1 d
S5 S 0.1554(2) 0.2769(3) 0.1197(2) 0.0183(5) Uani 1 1 d
S6 S 0.2418(2) -0.2221(3) 0.1514(2) 0.0187(5) Uani 1 1 d
S7 S 0.5857(2) 0.1851(3) 0.0676(2) 0.0169(5) Uani 1 1 d

loop_
_atom_site_aniso_label
_atom_site_aniso_U_11
_atom_site_aniso_U_22
_atom_site_aniso_U_33
_atom_site_aniso_U_23
_atom_site_aniso_U_13
_atom_site_aniso_U_12
Ce1 0.0137(3) 0.0189(2) 0.0053(3) 0.00009(16) -0.0035(2) 0.00023(16)
Cs1 0.0257(4) 0.0300(3) 0.0184(4) -0.0022(2) 0.0013(4) -0.0044(2)
P1 0.0164(13) 0.0161(8) 0.0041(13) -0.0002(7) -0.0025(11) 0.0005(8)
P2 0.0109(12) 0.0185(9) 0.0046(13) -0.0002(7) -0.0053(11) -0.0003(7)
S1 0.0212(14) 0.0262(9) 0.0073(14) -0.0008(8) 0.0024(12) -0.0026(8)
S3 0.0177(13) 0.0186(9) 0.0098(14) 0.0011(7) -0.0050(12) 0.0031(7)
S4 0.0155(13) 0.0242(9) 0.0133(14) 0.0053(8) 0.0016(12) 0.0027(8)
S5 0.0158(13) 0.0250(9) 0.0078(14) -0.0036(8) -0.0061(12) -0.0006(8)
S6 0.0180(13) 0.0221(9) 0.0087(14) 0.0053(8) -0.0074(12) 0.0005(8)
S7 0.0183(13) 0.0206(9) 0.0074(13) 0.0015(7) -0.0031(11) 0.0017(8)

loop_
_atom_type_symbol
_atom_type_description
_atom_type_scat_dispersion_real
_atom_type_scat_dispersion_imag
_atom_type_scat_source
P P 0.1023 0.0942 'International Tables Vol C Tables 4.2.6.8 and 6.1.1.4'
S S 0.1246 0.1234 'International Tables Vol C Tables 4.2.6.8 and 6.1.1.4'
Cs Cs -0.3680 2.1192 'International Tables Vol C Tables 4.2.6.8 and 6.1.1.4'
Ce Ce -0.2486 2.6331 'International Tables Vol C Tables 4.2.6.8 and 6.1.1.4'

loop_
_geom_angle_atom_site_label_1
_geom_angle_atom_site_label_2
_geom_angle_atom_site_label_3
_geom_angle
_geom_angle_site_symmetry_1
_geom_angle_site_symmetry_3
S4 Ce1 S3 134.94(7) . 4_565
S4 Ce1 S5 126.90(7) . .
S3 Ce1 S5 88.16(7) 4_565 .
S4 Ce1 S6 86.08(7) . .
S3 Ce1 S6 131.66(7) 4_565 .
S5 Ce1 S6 80.75(6) . .
S4 Ce1 S7 67.62(7) . .
S3 Ce1 S7 67.46(7) 4_565 .
S5 Ce1 S7 141.59(6) . .
S6 Ce1 S7 137.64(6) . .
S4 Ce1 S4 84.70(4) . 2_655
S3 Ce1 S4 74.19(7) 4_565 2_655
S5 Ce1 S4 79.38(6) . 2_655
S6 Ce1 S4 146.56(7) . 2_655
S7 Ce1 S4 65.97(6) . 2_655
S4 Ce1 S7 91.17(7) . 3_655
S3 Ce1 S7 77.88(6) 4_565 3_655
S5 Ce1 S7 134.02(7) . 3_655
S6 Ce1 S7 76.96(6) . 3_655
S7 Ce1 S7 71.27(7) . 3_655
S4 Ce1 S7 135.23(6) 2_655 3_655
S4 Ce1 S1 151.79(6) . .
S3 Ce1 S1 65.06(6) 4_565 .
S5 Ce1 S1 62.08(7) . .
S6 Ce1 S1 68.23(6) . .
S7 Ce1 S1 124.58(7) . .
S4 Ce1 S1 123.18(7) 2_655 .
S7 Ce1 S1 72.36(6) 3_655 .
S4 Ce1 S3 64.76(6) . .
S3 Ce1 S3 135.41(3) 4_565 .
S5 Ce1 S3 62.25(7) . .
S6 Ce1 S3 78.62(6) . .
S7 Ce1 S3 115.24(7) . .
S4 Ce1 S3 68.38(6) 2_655 .
S7 Ce1 S3 146.67(6) 3_655 .
S1 Ce1 S3 118.25(7) . .
S3 Cs1 S1 117.59(6) 3 2_554
S3 Cs1 S6 69.32(6) 3 3
S1 Cs1 S6 70.02(5) 2_554 3
S3 Cs1 S5 72.43(6) 3 2_544
S1 Cs1 S5 123.15(6) 2_554 2_544
S6 Cs1 S5 140.80(6) 3 2_544
S3 Cs1 S6 92.33(6) 3 2_554
S1 Cs1 S6 58.21(5) 2_554 2_554
S6 Cs1 S6 107.14(5) 3 2_554
S5 Cs1 S6 65.91(5) 2_544 2_554
S3 Cs1 S5 164.83(5) 3 4_565
S1 Cs1 S5 76.02(5) 2_554 4_565
S6 Cs1 S5 124.27(6) 3 4_565
S5 Cs1 S5 94.79(6) 2_544 4_565
S6 Cs1 S5 89.67(6) 2_554 4_565
S3 Cs1 S1 122.19(6) 3 .
S1 Cs1 S1 100.89(6) 2_554 .
S6 Cs1 S1 87.57(6) 3 .
S5 Cs1 S1 120.69(6) 2_544 .
S6 Cs1 S1 145.47(5) 2_554 .
S5 Cs1 S1 57.00(6) 4_565 .
S3 Cs1 P2 31.52(5) 3 2_544
S1 Cs1 P2 145.17(5) 2_554 2_544
S6 Cs1 P2 79.66(5) 3 2_544
S5 Cs1 P2 72.16(5) 2_544 2_544
S6 Cs1 P2 118.58(6) 2_554 2_544
S5 Cs1 P2 137.41(5) 4_565 2_544
S1 Cs1 P2 94.37(5) . 2_544
S3 Cs1 S5 51.54(6) 3 3
S1 Cs1 S5 131.40(5) 2_554 3
S6 Cs1 S5 62.01(5) 3 3
S5 Cs1 S5 99.81(2) 2_544 3
S6 Cs1 S5 143.80(6) 2_554 3
S5 Cs1 S5 125.65(4) 4_565 3
S1 Cs1 S5 70.71(5) . 3
P2 Cs1 S5 29.73(5) 2_544 3
S3 Cs1 S1 51.89(5) 3 2_544
S1 Cs1 S1 166.80(9) 2_554 2_544
S6 Cs1 S1 108.73(5) 3 2_544
S5 Cs1 S1 49.35(5) 2_544 2_544
S6 Cs1 S1 111.31(5) 2_554 2_544
S5 Cs1 S1 113.57(5) 4_565 2_544
S1 Cs1 S1 92.12(6) . 2_544
P2 Cs1 S1 29.27(5) 2_544 2_544
S5 Cs1 S1 51.34(5) 3 2_544
S3 Cs1 S7 60.64(5) 3 4_465
S1 Cs1 S7 57.08(5) 2_554 4_465
S6 Cs1 S7 51.50(6) 3 4_465
S5 Cs1 S7 101.49(6) 2_544 4_465
S6 Cs1 S7 58.03(6) 2_554 4_465
S5 Cs1 S7 131.85(5) 4_565 4_465
S1 Cs1 S7 137.02(5) . 4_465
P2 Cs1 S7 90.73(5) 2_544 4_465
S5 Cs1 S7 95.88(5) 3 4_465
S1 Cs1 S7 111.35(5) 2_544 4_465
S3 Cs1 P2 147.15(5) 3 .
S1 Cs1 P2 90.43(5) 2_554 .
S6 Cs1 P2 108.92(6) 3 .
S5 Cs1 P2 107.72(6) 2_544 .
S6 Cs1 P2 118.25(6) 2_554 .
S5 Cs1 P2 28.68(5) 4_565 .
S1 Cs1 P2 28.50(5) . .
P2 Cs1 P2 115.98(5) 2_544 .
S5 Cs1 P2 97.56(5) 3 .
S1 Cs1 P2 102.19(5) 2_544 .
S7 Cs1 P2 145.08(4) 4_465 .
S6 P1 S7 114.25(13) 4 3_655
S6 P1 S4 114.27(15) 4 3_655
S7 P1 S4 110.77(16) 3_655 3_655
S6 P1 P2 107.78(15) 4 .
S7 P1 P2 104.81(13) 3_655 .
S4 P1 P2 103.92(11) 3_655 .
S1 P2 S5 119.52(16) . 4_565
S1 P2 S3 111.32(15) . 4_565
S5 P2 S3 108.21(13) 4_565 4_565
S1 P2 P1 106.68(12) . .
S5 P2 P1 106.94(14) 4_565 .
S3 P2 P1 102.77(14) 4_565 .
S1 P2 Cs1 80.09(9) . 2_554
S5 P2 Cs1 78.20(9) 4_565 2_554
S3 P2 Cs1 64.13(8) 4_565 2_554
P1 P2 Cs1 166.88(12) . 2_554
S1 P2 Cs1 60.14(10) . .
S5 P2 Cs1 59.94(9) 4_565 .
S3 P2 Cs1 139.60(11) 4_565 .
P1 P2 Cs1 117.60(10) . .
Cs1 P2 Cs1 75.49(4) 2_554 .
P2 S1 Ce1 82.85(11) . .
P2 S1 Cs1 112.19(10) . 2_544
Ce1 S1 Cs1 106.34(7) . 2_544
P2 S1 Cs1 91.36(11) . .
Ce1 S1 Cs1 166.61(7) . .
Cs1 S1 Cs1 87.02(6) 2_544 .
P2 S1 Cs1 70.64(8) . 2_554
Ce1 S1 Cs1 86.71(5) . 2_554
Cs1 S1 Cs1 166.80(9) 2_544 2_554
Cs1 S1 Cs1 79.97(5) . 2_554
P2 S3 Ce1 87.92(10) 4_566 4_566
P2 S3 Ce1 83.22(10) 4_566 .
Ce1 S3 Ce1 157.96(8) 4_566 .
P2 S3 Cs1 84.36(10) 4_566 3
Ce1 S3 Cs1 100.63(7) 4_566 3
Ce1 S3 Cs1 98.53(7) . 3
P1 S4 Ce1 91.11(11) 3_655 .
P1 S4 Ce1 108.06(10) 3_655 2_645
Ce1 S4 Ce1 132.13(9) . 2_645
P2 S5 Ce1 91.87(11) 4_566 .
P2 S5 Cs1 118.91(10) 4_566 2_554
Ce1 S5 Cs1 98.66(7) . 2_554
P2 S5 Cs1 91.38(10) 4_566 4_566
Ce1 S5 Cs1 172.95(8) . 4_566
Cs1 S5 Cs1 85.21(6) 2_554 4_566
P2 S5 Cs1 72.07(9) 4_566 3
Ce1 S5 Cs1 94.20(6) . 3
Cs1 S5 Cs1 162.58(8) 2_554 3
Cs1 S5 Cs1 80.86(5) 4_566 3
P1 S6 Ce1 114.21(12) 4_556 .
P1 S6 Cs1 96.89(11) 4_556 3
Ce1 S6 Cs1 103.20(6) . 3
P1 S6 Cs1 107.94(10) 4_556 2_544
Ce1 S6 Cs1 108.39(7) . 2_544
Cs1 S6 Cs1 126.11(8) 3 2_544
P1 S7 Ce1 89.48(11) 3_655 .
P1 S7 Ce1 105.01(10) 3_655 3_655
Ce1 S7 Ce1 108.73(7) . 3_655
P1 S7 Cs1 79.47(10) 3_655 4_666
Ce1 S7 Cs1 156.51(7) . 4_666
Ce1 S7 Cs1 94.21(6) 3_655 4_666

loop_
_geom_bond_atom_site_label_1
_geom_bond_atom_site_label_2
_geom_bond_distance
_geom_bond_site_symmetry_2
Ce1 S4 2.976(3) .
Ce1 S3 2.980(2) 4_565
Ce1 S5 2.997(2) .
Ce1 S6 2.999(2) .
Ce1 S7 3.045(3) .
Ce1 S4 3.068(2) 2_655
Ce1 S7 3.107(2) 3_655
Ce1 S1 3.183(3) .
Ce1 S3 3.300(3) .
Cs1 S3 3.482(2) 3
Cs1 S1 3.524(2) 2_554
Cs1 S6 3.546(3) 3
Cs1 S5 3.555(3) 2_544
Cs1 S6 3.610(3) 2_554
Cs1 S5 3.620(3) 4_565
Cs1 S1 3.628(3) .
Cs1 P2 3.851(2) 2_544
Cs1 S5 3.962(3) 3
Cs1 S1 4.021(2) 2_544
Cs1 S7 4.160(3) 4_465
Cs1 P2 4.182(3) .
P1 S6 2.013(3) 4
P1 S7 2.027(4) 3_655
P1 S4 2.044(3) 3_655
P1 P2 2.216(3) .
P2 S1 1.996(3) .
P2 S5 2.008(4) 4_565
P2 S3 2.023(3) 4_565
P2 Cs1 3.851(2) 2_554
S1 Cs1 3.524(2) 2_544
S1 Cs1 4.021(2) 2_554
S3 P2 2.023(3) 4_566
S3 Ce1 2.980(2) 4_566
S3 Cs1 3.482(2) 3
S4 P1 2.044(3) 3_655
S4 Ce1 3.068(2) 2_645
S5 P2 2.008(4) 4_566
S5 Cs1 3.555(3) 2_554
S5 Cs1 3.620(3) 4_566
S5 Cs1 3.962(3) 3
S6 P1 2.013(3) 4_556
S6 Cs1 3.546(3) 3
S6 Cs1 3.610(3) 2_544
S7 P1 2.027(4) 3_655
S7 Ce1 3.107(2) 3_655
S7 Cs1 4.160(3) 4_666
